data_7019672
loop_
_publ_author_name
'Zheng, Yun-Yun'
'Wen, Ru'
'Kong, Xiang-Jian'
'Long, La-Sheng'
'Huang, Rong-Bin'
'Zheng, Lan-Sun'

_publ_section_title
;
 Assembly of an undeca-nuclear nickel substituted POM through
 polycarboxylate ligand.
;
_journal_issue 33
_journal_name_full 'Dalton transactions (Cambridge, England : 2003)'
_journal_page_first 9871
_journal_page_last 9875
_journal_paper_doi 10.1039/c2dt12507b
_journal_volume 41
_journal_year 2012
_chemical_formula_sum 'C18 H79 N8 Ni6 O56 P W9'
_chemical_formula_weight 3341.56
_chemical_name_systematic
;
?
;
_space_group_IT_number 33
_symmetry_cell_setting orthorhombic
_symmetry_space_group_name_Hall 'P 2c -2n'
_symmetry_space_group_name_H-M 'P n a 21'
_atom_sites_solution_hydrogens geom
_atom_sites_solution_primary direct
_atom_sites_solution_secondary difmap
_audit_creation_method SHELXL-97
_cell_angle_alpha 90.00
_cell_angle_beta 90.00
_cell_angle_gamma 90.00
_cell_formula_units_Z 4
_cell_length_a 22.325(4)
_cell_length_b 20.827(4)
_cell_length_c 13.671(3)
_cell_measurement_temperature 173(2)
_cell_measurement_theta_max 26.00
_cell_measurement_theta_min 3.06
_cell_volume 6357(2)
_computing_cell_refinement PROCESS-AUTO
_computing_data_collection 'PROCESS-AUTO (Rigaku Corporation, 1998)'
_computing_data_reduction 'teXsan (Molecular Structure Corporation, Rigaku Corporation, 1999)'
_computing_structure_refinement 'SHELXL-97 (Sheldrick, 1997)'
_computing_structure_solution 'SHELXS-97 (Sheldrick, 1990)'
_diffrn_ambient_temperature 173(2)
_diffrn_measured_fraction_theta_full 0.998
_diffrn_measured_fraction_theta_max 0.998
_diffrn_measurement_device_type \w
_diffrn_radiation_monochromator graphite
_diffrn_radiation_source 'fine-focus sealed tube'
_diffrn_radiation_type MoK\a
_diffrn_radiation_wavelength 0.71073
_diffrn_reflns_av_R_equivalents 0.1236
_diffrn_reflns_av_sigmaI/netI 0.1056
_diffrn_reflns_limit_h_max 27
_diffrn_reflns_limit_h_min -27
_diffrn_reflns_limit_k_max 25
_diffrn_reflns_limit_k_min -25
_diffrn_reflns_limit_l_max 15
_diffrn_reflns_limit_l_min -16
_diffrn_reflns_number 53330
_diffrn_reflns_theta_full 26.00
_diffrn_reflns_theta_max 26.00
_diffrn_reflns_theta_min 3.06
_exptl_absorpt_coefficient_mu 18.089
_exptl_absorpt_correction_T_max 0.405
_exptl_absorpt_correction_T_min 0.085
_exptl_absorpt_correction_type analytical
_exptl_absorpt_process_details '(ABSCOR; Higashi, 1995)'
_exptl_crystal_colour green
_exptl_crystal_density_diffrn 3.492
_exptl_crystal_density_method 'not measured'
_exptl_crystal_description plate
_exptl_crystal_F_000 6158
_exptl_crystal_size_max 0.15
_exptl_crystal_size_mid 0.12
_exptl_crystal_size_min 0.05
_platon_squeeze_details
;
SQUEEZE removed 7.5 disordered water molecules per formula unit. This valueis
calculated based upon elemental analysis data and the squeeze void count electrons.
;
_refine_diff_density_max 3.550
_refine_diff_density_min -3.812
_refine_diff_density_rms 0.357
_refine_ls_abs_structure_details 'Flack H D (1983), Acta Cryst. A39, 876-881'
_refine_ls_abs_structure_Flack 0.026(14)
_refine_ls_extinction_method none
_refine_ls_goodness_of_fit_ref 1.027
_refine_ls_hydrogen_treatment constr
_refine_ls_matrix_type full
_refine_ls_number_parameters 766
_refine_ls_number_reflns 12083
_refine_ls_number_restraints 255
_refine_ls_restrained_S_all 1.020
_refine_ls_R_factor_all 0.0629
_refine_ls_R_factor_gt 0.0596
_refine_ls_shift/su_max 0.013
_refine_ls_shift/su_mean 0.001
_refine_ls_structure_factor_coef Fsqd
_refine_ls_weighting_details 'calc w=1/[\s^2^(Fo^2^)+(0.0908P)^2^+0.0000P] where P=(Fo^2^+2Fc^2^)/3'
_refine_ls_weighting_scheme calc
_refine_ls_wR_factor_gt 0.1486
_refine_ls_wR_factor_ref 0.1519
_reflns_number_gt 10988
_reflns_number_total 12083
_reflns_threshold_expression >2sigma(I)
_cod_data_source_file c2dt12507b.txt
_cod_data_source_block compound_2
_cod_depositor_comments
;
The following automatic conversions were performed:

'_symmetry_cell_setting' value 'Orthorhombic' changed to
'orthorhombic' according to
/home/saulius/struct/CIF-dictionaries/cif_core.dic dictionary named
'cif_core.dic' version 2.4.1 from 2010-06-29.

Automatic conversion script
Id: cif_fix_values 1891 2012-01-12 08:04:46Z andrius 
;
_cod_original_sg_symbol_H-M Pna2(1)
_cod_database_code 7019672

loop_
_symmetry_equiv_pos_as_xyz
'x, y, z'
'-x, -y, z+1/2'
'-x+1/2, y+1/2, z+1/2'
'x+1/2, -y+1/2, z'

loop_
_atom_site_label
_atom_site_type_symbol
_atom_site_fract_x
_atom_site_fract_y
_atom_site_fract_z
_atom_site_U_iso_or_equiv
_atom_site_adp_type
_atom_site_occupancy
_atom_site_symmetry_multiplicity
_atom_site_calc_flag
_atom_site_refinement_flags
W1 W -0.27497(2) 0.15298(2) -0.35490(3) 0.01575(10) Uani 1 1 d .
W2 W -0.40397(2) 0.06822(2) -0.38090(3) 0.01612(10) Uani 1 1 d .
W3 W -0.40235(2) -0.10914(2) -0.37480(3) 0.01663(11) Uani 1 1 d .
W4 W -0.26929(2) -0.18703(2) -0.34912(3) 0.01543(10) Uani 1 1 d .
W5 W -0.12807(2) -0.09705(2) -0.31778(3) 0.01640(10) Uani 1 1 d .
W6 W -0.13108(2) 0.06774(2) -0.32195(3) 0.01717(11) Uani 1 1 d .
W7 W -0.30152(2) 0.06984(2) -0.56912(3) 0.01695(11) Uani 1 1 d .
W8 W -0.29963(2) -0.10762(2) -0.56449(3) 0.01658(11) Uani 1 1 d .
W9 W -0.15680(2) -0.016913(19) -0.53655(4) 0.01728(12) Uani 1 1 d .
Ni1 Ni -0.44289(8) -0.01940(6) -0.16418(13) 0.0190(4) Uani 1 1 d .
Ni2 Ni -0.32498(7) 0.05778(6) -0.15322(10) 0.0145(3) Uani 1 1 d .
Ni3 Ni -0.32241(7) -0.09082(7) -0.15022(10) 0.0157(3) Uani 1 1 d .
Ni4 Ni -0.21435(7) 0.13552(7) -0.11881(11) 0.0186(3) Uani 1 1 d .
Ni5 Ni -0.20257(7) -0.01499(6) -0.12547(12) 0.0160(4) Uani 1 1 d .
Ni6 Ni -0.21225(7) -0.16651(7) -0.11161(11) 0.0172(3) Uani 1 1 d .
P1 P -0.26831(15) -0.01719(11) -0.3419(2) 0.0137(7) Uani 1 1 d .
O1 O -0.3633(4) 0.1300(4) -0.0750(6) 0.026(2) Uani 1 1 d .
O1W O -0.4723(4) -0.0989(4) -0.0842(6) 0.0273(19) Uani 1 1 d U
H1 H -0.4509 -0.1355 -0.0847 0.041 Uiso 1 1 d R
H2 H -0.5067 -0.0967 -0.0499 0.041 Uiso 1 1 d R
O2 O -0.2804(4) 0.1928(4) -0.0588(7) 0.031(2) Uani 1 1 d .
O2W O -0.1362(5) -0.0126(4) -0.0238(8) 0.033(3) Uani 1 1 d .
H3 H -0.1465 -0.0064 0.0392 0.049 Uiso 1 1 d R
H4 H -0.0975 -0.0177 -0.0403 0.049 Uiso 1 1 d R
O3 O -0.3614(4) -0.1637(4) -0.0730(6) 0.021(2) Uani 1 1 d .
O4 O -0.2800(3) -0.2251(4) -0.0550(6) 0.021(2) Uani 1 1 d .
O5 O -0.3658(4) -0.0171(3) -0.0901(7) 0.020(2) Uani 1 1 d .
H5A H -0.3685 -0.0167 -0.0186 0.030 Uiso 1 1 d R
O6 O -0.2520(3) 0.0550(3) -0.0655(6) 0.0158(18) Uani 1 1 d .
H6A H -0.2590 0.0529 0.0052 0.024 Uiso 1 1 d R
O7 O -0.2511(3) -0.0857(3) -0.0627(5) 0.0147(18) Uani 1 1 d .
H7A H -0.2585 -0.0823 0.0078 0.022 Uiso 1 1 d R
O8 O -0.3951(3) 0.0504(4) -0.2507(5) 0.0135(18) Uani 1 1 d .
O9 O -0.3939(3) -0.0869(4) -0.2456(5) 0.020(2) Uani 1 1 d .
O10 O -0.2780(3) 0.1224(4) -0.2321(5) 0.0158(16) Uani 1 1 d U
O11 O -0.2761(4) -0.0170(3) -0.2329(6) 0.0153(18) Uani 1 1 d U
O12 O -0.2723(3) -0.1559(4) -0.2250(5) 0.0174(17) Uani 1 1 d U
O13 O -0.1657(4) 0.0615(4) -0.2010(6) 0.0182(17) Uani 1 1 d U
O14 O -0.1612(4) -0.0898(4) -0.2000(6) 0.021(2) Uani 1 1 d .
O15 O -0.2981(3) 0.0425(3) -0.3908(5) 0.0129(15) Uani 1 1 d U
O16 O -0.3589(3) 0.1479(3) -0.3663(6) 0.0174(16) Uani 1 1 d U
O17 O -0.1945(4) 0.1236(4) -0.3661(6) 0.0223(17) Uani 1 1 d U
O18 O -0.2670(3) 0.2343(4) -0.3433(6) 0.023(2) Uani 1 1 d .
O19 O -0.2760(3) 0.1440(4) -0.5007(6) 0.0153(18) Uani 1 1 d .
O20 O -0.3787(4) 0.0787(4) -0.5197(5) 0.0205(19) Uani 1 1 d .
O21 O -0.4147(4) -0.0189(3) -0.4097(6) 0.0183(16) Uani 1 1 d U
O22 O -0.4776(3) 0.0951(4) -0.3930(5) 0.0185(19) Uani 1 1 d .
O23 O -0.2963(3) -0.0789(3) -0.3892(5) 0.0117(17) Uani 1 1 d .
O24 O -0.3751(4) -0.1192(4) -0.5145(6) 0.021(2) Uani 1 1 d .
O25 O -0.4748(4) -0.1378(4) -0.3813(6) 0.025(2) Uani 1 1 d .
O26 O -0.3546(3) -0.1847(3) -0.3598(6) 0.0168(18) Uani 1 1 d .
O27 O -0.2570(3) -0.2674(3) -0.3353(5) 0.0172(15) Uani 1 1 d U
O28 O -0.1881(3) -0.1551(3) -0.3597(6) 0.0188(16) Uani 1 1 d U
O29 O -0.2716(3) -0.1811(4) -0.4946(6) 0.0180(19) Uani 1 1 d .
O30 O -0.0919(4) -0.0143(4) -0.3029(8) 0.026(2) Uani 1 1 d .
O31 O -0.0676(3) -0.1482(4) -0.2991(6) 0.0217(17) Uani 1 1 d U
O32 O -0.1160(3) -0.0808(4) -0.4643(5) 0.0146(16) Uani 1 1 d U
O33 O -0.2009(3) -0.0161(3) -0.3685(6) 0.0115(16) Uani 1 1 d U
O34 O -0.0719(3) 0.1224(4) -0.3064(6) 0.023(2) Uani 1 1 d .
O35 O -0.1188(4) 0.0494(4) -0.4656(6) 0.0163(18) Uani 1 1 d .
O36 O -0.3078(4) 0.0989(4) -0.6872(6) 0.0243(18) Uani 1 1 d U
O37 O -0.3165(4) -0.0190(3) -0.5856(6) 0.0184(18) Uani 1 1 d U
O38 O -0.2192(4) 0.0448(4) -0.5657(6) 0.0183(17) Uani 1 1 d U
O39 O -0.3041(4) -0.1392(4) -0.6806(6) 0.022(2) Uani 1 1 d .
O40 O -0.2182(4) -0.0791(3) -0.5598(6) 0.0186(19) Uani 1 1 d .
O41 O -0.1193(4) -0.0168(3) -0.6439(7) 0.018(2) Uani 1 1 d .
N1 N -0.4406(5) 0.2375(6) -0.0625(10) 0.043(2) Uani 1 1 d U
H1C H -0.4574 0.2000 -0.0443 0.052 Uiso 1 1 d R
H1D H -0.4616 0.2693 -0.0341 0.052 Uiso 1 1 d R
N2 N -0.4393(5) -0.2711(6) -0.0565(9) 0.0412(18) Uani 1 1 d U
H2C H -0.4588 -0.3040 -0.0282 0.049 Uiso 1 1 d R
H2D H -0.4566 -0.2343 -0.0368 0.049 Uiso 1 1 d R
N3 N -0.4802(5) 0.0551(5) -0.0837(8) 0.025(2) Uani 1 1 d U
H3C H -0.4519 0.0826 -0.0632 0.031 Uiso 1 1 d R
H3D H -0.5006 0.0402 -0.0315 0.031 Uiso 1 1 d R
N4 N -0.5212(6) -0.0143(5) -0.2454(11) 0.037(2) Uani 1 1 d U
H4C H -0.5405 -0.0522 -0.2439 0.045 Uiso 1 1 d R
H4D H -0.5134 -0.0041 -0.3081 0.045 Uiso 1 1 d R
N5 N -0.1702(5) 0.2128(6) -0.1711(8) 0.034(3) Uani 1 1 d .
H5C H -0.1924 0.2484 -0.1619 0.041 Uiso 1 1 d R
H5D H -0.1646 0.2076 -0.2358 0.041 Uiso 1 1 d R
N6 N -0.1508(6) 0.1438(6) -0.0109(9) 0.039(2) Uani 1 1 d U
H6C H -0.1251 0.1105 -0.0134 0.047 Uiso 1 1 d R
H6D H -0.1686 0.1440 0.0481 0.047 Uiso 1 1 d R
N7 N -0.1525(5) -0.1737(6) 0.0066(8) 0.034(2) Uani 1 1 d U
H7C H -0.1725 -0.1859 0.0606 0.041 Uiso 1 1 d R
H7D H -0.1357 -0.1351 0.0184 0.041 Uiso 1 1 d R
N8 N -0.1639(5) -0.2427(6) -0.1661(9) 0.037(2) Uani 1 1 d U
H8C H -0.1471 -0.2296 -0.2225 0.044 Uiso 1 1 d R
H8D H -0.1898 -0.2744 -0.1808 0.044 Uiso 1 1 d R
C1 C -0.3362(5) 0.1808(5) -0.0561(8) 0.015(2) Uani 1 1 d U
C2 C -0.3756(5) 0.2392(6) -0.0238(9) 0.025(3) Uani 1 1 d .
H2E H -0.3765 0.2411 0.0479 0.030 Uiso 1 1 calc R
C3 C -0.3462(5) 0.2981(5) -0.0615(7) 0.0096(7) Uani 1 1 d U
H3E H -0.3042 0.2971 -0.0433 0.012 Uiso 1 1 calc R
H3F H -0.3642 0.3352 -0.0302 0.012 Uiso 1 1 calc R
C4 C -0.3507(6) 0.3060(6) -0.1695(9) 0.025(3) Uani 1 1 d .
H4E H -0.3320 0.3462 -0.1884 0.031 Uiso 1 1 calc R
H4F H -0.3291 0.2714 -0.2014 0.031 Uiso 1 1 calc R
C5 C -0.4123(6) 0.3057(6) -0.2025(10) 0.029(3) Uani 1 1 d .
H5E H -0.4130 0.3102 -0.2732 0.035 Uiso 1 1 calc R
H5F H -0.4329 0.3424 -0.1748 0.035 Uiso 1 1 calc R
C6 C -0.4464(6) 0.2431(7) -0.1733(11) 0.040(3) Uani 1 1 d U
H6E H -0.4882 0.2458 -0.1922 0.048 Uiso 1 1 calc R
H6F H -0.4286 0.2060 -0.2051 0.048 Uiso 1 1 calc R
C7 C -0.3351(5) -0.2143(5) -0.0530(8) 0.016(2) Uani 1 1 d U
C8 C -0.3745(6) -0.2703(7) -0.0257(11) 0.033(2) Uani 1 1 d U
H8E H -0.3743 -0.2727 0.0459 0.040 Uiso 1 1 calc R
C9 C -0.3427(5) -0.3303(5) -0.0624(7) 0.0128(7) Uani 1 1 d U
H9E H -0.3008 -0.3283 -0.0436 0.015 Uiso 1 1 calc R
H9F H -0.3602 -0.3677 -0.0314 0.015 Uiso 1 1 calc R
C10 C -0.3467(6) -0.3377(6) -0.1694(8) 0.023(3) Uani 1 1 d .
H10E H -0.3293 -0.3784 -0.1887 0.027 Uiso 1 1 calc R
H10F H -0.3243 -0.3036 -0.2012 0.027 Uiso 1 1 calc R
C11 C -0.4124(7) -0.3349(7) -0.2018(11) 0.039(2) Uani 1 1 d U
H11E H -0.4143 -0.3354 -0.2727 0.046 Uiso 1 1 calc R
H11F H -0.4332 -0.3727 -0.1778 0.046 Uiso 1 1 calc R
C12 C -0.4429(7) -0.2768(8) -0.1651(11) 0.0427(18) Uani 1 1 d U
H12E H -0.4846 -0.2780 -0.1847 0.051 Uiso 1 1 calc R
H12F H -0.4248 -0.2392 -0.1947 0.051 Uiso 1 1 calc R
C13 C -0.5208(5) 0.0872(6) -0.1576(9) 0.025(2) Uani 1 1 d U
H13E H -0.4972 0.1076 -0.2084 0.030 Uiso 1 1 calc R
H13F H -0.5451 0.1198 -0.1260 0.030 Uiso 1 1 calc R
C14 C -0.5605(7) 0.0356(8) -0.2013(12) 0.042(2) Uani 1 1 d U
H14E H -0.5855 0.0167 -0.1509 0.050 Uiso 1 1 calc R
H14F H -0.5864 0.0540 -0.2510 0.050 Uiso 1 1 calc R
C15 C -0.1124(6) 0.2210(7) -0.1262(6) 0.035(2) Uani 1 1 d DU
H15E H -0.0993 0.2653 -0.1320 0.042 Uiso 1 1 calc R
H15F H -0.0830 0.1936 -0.1576 0.042 Uiso 1 1 calc R
C16 C -0.1193(7) 0.2030(7) -0.0213(6) 0.040(3) Uani 1 1 d DU
H16E H -0.0801 0.1992 0.0086 0.047 Uiso 1 1 calc R
H16F H -0.1410 0.2367 0.0127 0.047 Uiso 1 1 calc R
C17 C -0.1068(7) -0.2231(6) -0.0113(7) 0.0443(16) Uani 1 1 d DU
H5 H -0.1115 -0.2566 0.0374 0.053 Uiso 1 1 calc R
H17E H -0.0677 -0.2040 -0.0016 0.053 Uiso 1 1 calc R
C18 C -0.1082(7) -0.2535(7) -0.1106(7) 0.0459(18) Uani 1 1 d DU
H18E H -0.0749 -0.2369 -0.1485 0.055 Uiso 1 1 calc R
H18F H -0.1023 -0.2993 -0.1032 0.055 Uiso 1 1 calc R

loop_
_atom_site_aniso_label
_atom_site_aniso_U_11
_atom_site_aniso_U_22
_atom_site_aniso_U_33
_atom_site_aniso_U_23
_atom_site_aniso_U_13
_atom_site_aniso_U_12
W1 0.0215(2) 0.01118(18) 0.0146(2) 0.00012(18) 0.00128(18) -0.00074(18)
W2 0.0179(2) 0.01440(19) 0.0161(2) 0.00089(18) -0.00131(17) 0.00117(18)
W3 0.0178(2) 0.01468(19) 0.0175(2) -0.00113(18) -0.00102(18) -0.00135(18)
W4 0.0214(2) 0.01135(19) 0.0135(2) 0.00012(17) 0.00142(18) 0.00066(17)
W5 0.0180(2) 0.01473(19) 0.0165(2) -0.0002(2) 0.00031(18) 0.00177(18)
W6 0.0183(2) 0.0141(2) 0.0190(2) -0.00147(19) 0.00116(18) -0.00188(18)
W7 0.0248(2) 0.0128(2) 0.0132(2) 0.00137(18) -0.00031(18) 0.00045(18)
W8 0.0243(2) 0.0126(2) 0.0128(2) -0.00117(18) -0.00153(18) -0.00012(18)
W9 0.0218(3) 0.0137(2) 0.0164(2) 0.00027(17) 0.00532(19) -0.00013(17)
Ni1 0.0183(8) 0.0167(7) 0.0222(8) -0.0001(6) 0.0065(7) -0.0011(6)
Ni2 0.0186(7) 0.0119(6) 0.0130(7) -0.0015(6) 0.0018(6) -0.0018(6)
Ni3 0.0200(7) 0.0126(6) 0.0146(7) 0.0015(6) 0.0035(6) 0.0034(6)
Ni4 0.0209(7) 0.0153(7) 0.0197(7) -0.0031(6) -0.0025(6) -0.0005(6)
Ni5 0.0209(8) 0.0139(7) 0.0132(7) -0.0002(5) -0.0011(6) 0.0025(6)
Ni6 0.0199(7) 0.0157(7) 0.0161(7) 0.0009(6) -0.0016(6) 0.0034(6)
P1 0.0251(16) 0.0096(13) 0.0066(14) -0.0006(9) 0.0016(12) -0.0013(10)
O1 0.038(5) 0.018(4) 0.022(4) -0.005(4) -0.004(4) 0.004(4)
O1W 0.027(3) 0.025(3) 0.030(3) 0.001(3) 0.010(3) 0.005(3)
O2 0.034(5) 0.029(4) 0.029(5) -0.002(4) -0.013(4) 0.015(4)
O2W 0.027(5) 0.045(6) 0.026(5) -0.011(4) -0.007(4) 0.002(4)
O3 0.026(4) 0.019(4) 0.018(4) 0.004(3) 0.002(3) 0.000(4)
O4 0.015(4) 0.018(4) 0.029(4) 0.002(4) 0.002(3) 0.009(3)
O5 0.033(5) 0.011(4) 0.016(4) 0.001(3) 0.007(4) 0.008(3)
O6 0.022(4) 0.008(3) 0.017(4) -0.005(3) -0.008(3) 0.002(3)
O7 0.023(4) 0.012(3) 0.009(3) 0.007(3) -0.001(3) -0.004(3)
O8 0.014(4) 0.016(4) 0.010(3) -0.002(3) 0.002(3) 0.002(3)
O9 0.014(4) 0.033(4) 0.014(4) -0.005(4) 0.008(3) -0.004(4)
O10 0.019(3) 0.016(3) 0.012(3) 0.004(2) 0.002(2) 0.004(2)
O11 0.017(3) 0.017(3) 0.012(3) 0.002(2) -0.004(2) -0.001(2)
O12 0.018(3) 0.020(3) 0.014(3) -0.003(2) 0.007(2) 0.001(2)
O13 0.019(3) 0.013(3) 0.022(3) -0.001(2) 0.002(2) 0.005(2)
O14 0.029(4) 0.012(4) 0.021(4) -0.005(3) -0.002(3) 0.001(4)
O15 0.016(3) 0.014(3) 0.009(3) -0.001(2) 0.007(2) 0.001(2)
O16 0.011(3) 0.015(3) 0.027(3) -0.002(2) 0.001(2) -0.001(2)
O17 0.026(3) 0.014(3) 0.026(3) -0.002(3) 0.005(3) 0.002(2)
O18 0.025(4) 0.021(4) 0.023(4) -0.010(4) -0.005(3) 0.015(3)
O19 0.006(3) 0.019(4) 0.021(4) -0.003(3) 0.003(3) -0.003(3)
O20 0.028(4) 0.018(4) 0.015(4) -0.008(3) -0.010(3) 0.009(4)
O21 0.018(3) 0.020(3) 0.017(3) 0.0006(19) 0.010(2) 0.005(2)
O22 0.018(4) 0.019(4) 0.018(4) 0.007(3) 0.003(3) 0.007(3)
O23 0.015(4) 0.007(3) 0.013(3) 0.003(3) 0.006(3) 0.000(3)
O24 0.035(5) 0.016(4) 0.012(4) 0.009(3) -0.004(3) -0.006(4)
O25 0.034(5) 0.022(4) 0.017(4) 0.003(4) -0.002(4) -0.009(4)
O26 0.015(4) 0.005(3) 0.031(4) -0.001(3) 0.007(3) -0.002(3)
O27 0.017(2) 0.017(2) 0.018(2) 0.000(2) 0.000(2) -0.007(2)
O28 0.022(3) 0.014(3) 0.021(3) -0.005(2) 0.004(2) -0.002(2)
O29 0.013(4) 0.018(4) 0.023(4) 0.001(3) 0.008(3) 0.007(3)
O30 0.023(5) 0.023(5) 0.031(5) 0.002(4) 0.001(4) -0.005(3)
O31 0.016(3) 0.027(3) 0.023(3) 0.003(3) 0.004(2) 0.002(3)
O32 0.017(3) 0.016(3) 0.011(3) 0.002(2) -0.004(2) 0.000(2)
O33 0.012(3) 0.009(3) 0.014(3) -0.004(2) 0.004(2) -0.004(2)
O34 0.011(4) 0.027(4) 0.029(4) -0.001(4) 0.006(3) -0.005(3)
O35 0.017(4) 0.012(4) 0.020(4) -0.005(3) -0.002(3) -0.006(3)
O36 0.027(3) 0.027(3) 0.018(3) 0.006(3) 0.000(3) 0.001(3)
O37 0.022(3) 0.018(3) 0.016(3) -0.002(2) 0.005(3) 0.003(2)
O38 0.020(3) 0.014(3) 0.021(3) 0.002(3) -0.001(2) 0.003(2)
O39 0.021(4) 0.020(4) 0.025(4) -0.005(4) -0.010(3) 0.002(4)
O40 0.022(4) 0.007(3) 0.027(4) -0.005(3) 0.002(3) -0.002(3)
O41 0.020(4) 0.016(4) 0.019(4) -0.002(3) 0.005(4) 0.000(3)
N1 0.028(4) 0.039(4) 0.063(5) 0.003(4) -0.006(4) -0.001(4)
N2 0.039(3) 0.037(3) 0.047(3) 0.006(3) 0.010(3) 0.001(3)
N3 0.022(3) 0.026(3) 0.029(3) 0.001(3) 0.006(3) 0.001(3)
N4 0.033(4) 0.035(4) 0.044(4) -0.006(4) 0.008(4) 0.005(4)
N5 0.030(6) 0.035(6) 0.036(6) -0.002(5) -0.002(5) -0.010(5)
N6 0.040(4) 0.040(4) 0.036(4) -0.003(3) -0.005(3) 0.001(3)
N7 0.033(4) 0.031(4) 0.038(4) -0.002(4) -0.005(4) 0.009(4)
N8 0.035(4) 0.037(4) 0.037(4) -0.006(4) -0.004(4) -0.002(4)
C1 0.017(3) 0.014(3) 0.015(3) -0.001(3) 0.000(3) 0.002(3)
C2 0.014(6) 0.034(7) 0.026(6) 0.002(6) 0.001(5) 0.007(5)
C3 0.0098(10) 0.0096(10) 0.0095(10) -0.0006(7) 0.0001(7) 0.0000(7)
C4 0.026(7) 0.015(5) 0.035(7) 0.015(5) 0.007(5) 0.003(5)
C5 0.022(6) 0.027(6) 0.038(7) -0.006(6) -0.015(5) 0.004(5)
C6 0.028(5) 0.034(5) 0.058(5) 0.009(5) -0.007(4) -0.001(4)
C7 0.017(3) 0.018(3) 0.012(3) 0.004(3) 0.000(3) 0.001(3)
C8 0.032(4) 0.030(4) 0.037(4) 0.004(4) 0.006(4) -0.002(4)
C9 0.0129(10) 0.0126(10) 0.0130(10) 0.0001(7) -0.0002(7) 0.0000(7)
C10 0.036(7) 0.020(6) 0.012(5) 0.002(5) 0.000(5) -0.008(6)
C11 0.040(4) 0.034(4) 0.042(4) 0.009(4) -0.008(4) 0.002(4)
C12 0.042(3) 0.039(3) 0.047(3) 0.004(3) -0.002(3) 0.002(3)
C13 0.023(4) 0.026(4) 0.026(4) -0.001(3) 0.004(3) 0.001(3)
C14 0.038(3) 0.040(3) 0.047(3) -0.002(3) 0.001(3) 0.004(3)
C15 0.034(3) 0.036(3) 0.036(3) -0.001(2) -0.002(2) -0.002(2)
C16 0.038(4) 0.041(4) 0.039(4) -0.004(3) 0.002(3) -0.002(3)
C17 0.043(2) 0.045(2) 0.045(2) -0.002(2) -0.003(2) 0.003(2)
C18 0.045(3) 0.046(3) 0.047(3) -0.002(3) -0.003(3) 0.001(3)

loop_
_atom_type_symbol
_atom_type_description
_atom_type_scat_dispersion_real
_atom_type_scat_dispersion_imag
_atom_type_scat_source
C C 0.0033 0.0016 'International Tables Vol C Tables 4.2.6.8 and 6.1.1.4'
H H 0.0000 0.0000 'International Tables Vol C Tables 4.2.6.8 and 6.1.1.4'
N N 0.0061 0.0033 'International Tables Vol C Tables 4.2.6.8 and 6.1.1.4'
Ni Ni 0.3393 1.1124 'International Tables Vol C Tables 4.2.6.8 and 6.1.1.4'
O O 0.0106 0.0060 'International Tables Vol C Tables 4.2.6.8 and 6.1.1.4'
P P 0.1023 0.0942 'International Tables Vol C Tables 4.2.6.8 and 6.1.1.4'
W W -0.8490 6.8722 'International Tables Vol C Tables 4.2.6.8 and 6.1.1.4'

loop_
_geom_angle_atom_site_label_1
_geom_angle_atom_site_label_2
_geom_angle_atom_site_label_3
_geom_angle
O18 W1 O10 105.6(4)
O18 W1 O16 99.6(3)
O10 W1 O16 91.1(3)
O18 W1 O17 103.2(3)
O10 W1 O17 89.8(3)
O16 W1 O17 156.1(3)
O18 W1 O19 100.7(4)
O10 W1 O19 153.7(3)
O16 W1 O19 84.3(3)
O17 W1 O19 84.3(3)
O18 W1 O15 170.8(3)
O10 W1 O15 81.0(3)
O16 W1 O15 73.5(3)
O17 W1 O15 83.0(3)
O19 W1 O15 72.8(3)
O22 W2 O8 105.0(3)
O22 W2 O21 99.8(4)
O8 W2 O21 91.3(4)
O22 W2 O16 102.9(3)
O8 W2 O16 91.0(3)
O21 W2 O16 155.8(3)
O22 W2 O20 98.1(3)
O8 W2 O20 156.8(3)
O21 W2 O20 86.7(4)
O16 W2 O20 81.9(3)
O22 W2 O15 169.4(3)
O8 W2 O15 84.5(3)
O21 W2 O15 84.2(3)
O16 W2 O15 72.0(3)
O20 W2 O15 72.2(3)
O25 W3 O9 103.5(4)
O25 W3 O26 104.1(3)
O9 W3 O26 92.7(4)
O25 W3 O21 100.8(4)
O9 W3 O21 90.4(4)
O26 W3 O21 153.4(3)
O25 W3 O24 101.4(4)
O9 W3 O24 155.1(3)
O26 W3 O24 81.3(3)
O21 W3 O24 84.9(3)
O25 W3 O23 170.8(3)
O9 W3 O23 85.0(3)
O26 W3 O23 71.4(3)
O21 W3 O23 82.6(3)
O24 W3 O23 70.2(3)
O27 W4 O12 104.7(4)
O27 W4 O26 101.2(3)
O12 W4 O26 91.5(3)
O27 W4 O28 101.2(3)
O12 W4 O28 88.9(3)
O26 W4 O28 156.7(3)
O27 W4 O29 100.1(3)
O12 W4 O29 155.3(3)
O26 W4 O29 84.1(3)
O28 W4 O29 85.9(3)
O27 W4 O23 171.1(3)
O12 W4 O23 82.4(3)
O26 W4 O23 73.0(3)
O28 W4 O23 84.0(3)
O29 W4 O23 73.0(3)
O31 W5 O14 104.0(4)
O31 W5 O28 101.7(3)
O14 W5 O28 91.9(4)
O31 W5 O30 102.0(4)
O14 W5 O30 90.2(4)
O28 W5 O30 154.9(4)
O31 W5 O32 98.2(3)
O14 W5 O32 157.8(3)
O28 W5 O32 84.4(3)
O30 W5 O32 84.3(4)
O31 W5 O33 169.0(3)
O14 W5 O33 85.5(3)
O28 W5 O33 83.3(3)
O30 W5 O33 71.9(3)
O32 W5 O33 72.3(3)
O34 W6 O13 104.7(4)
O34 W6 O17 101.5(3)
O13 W6 O17 90.9(3)
O34 W6 O30 102.4(4)
O13 W6 O30 90.4(4)
O17 W6 O30 154.9(4)
O34 W6 O35 98.0(3)
O13 W6 O35 157.3(3)
O17 W6 O35 84.8(3)
O30 W6 O35 84.4(4)
O34 W6 O33 169.0(3)
O13 W6 O33 85.1(3)
O17 W6 O33 83.1(3)
O30 W6 O33 72.0(3)
O35 W6 O33 72.3(3)
O36 W7 O20 103.2(4)
O36 W7 O37 102.5(4)
O20 W7 O37 88.7(4)
O36 W7 O19 101.6(4)
O20 W7 O19 91.0(3)
O37 W7 O19 155.4(4)
O36 W7 O38 101.4(4)
O20 W7 O38 155.4(3)
O37 W7 O38 84.6(4)
O19 W7 O38 85.5(3)
O36 W7 O15 172.1(3)
O20 W7 O15 72.4(3)
O37 W7 O15 84.2(3)
O19 W7 O15 72.3(3)
O38 W7 O15 83.4(3)
O39 W8 O24 103.9(4)
O39 W8 O37 102.6(4)
O24 W8 O37 90.2(4)
O39 W8 O29 100.0(4)
O24 W8 O29 90.5(3)
O37 W8 O29 156.4(4)
O39 W8 O40 101.8(4)
O24 W8 O40 154.3(3)
O37 W8 O40 83.8(4)
O29 W8 O40 85.5(3)
O39 W8 O23 171.3(3)
O24 W8 O23 72.4(3)
O37 W8 O23 85.3(3)
O29 W8 O23 72.4(3)
O40 W8 O23 82.2(3)
O41 W9 O35 102.9(4)
O41 W9 O32 102.5(4)
O35 W9 O32 91.8(4)
O41 W9 O40 102.2(4)
O35 W9 O40 154.5(3)
O32 W9 O40 87.4(3)
O41 W9 O38 100.2(4)
O35 W9 O38 86.7(3)
O32 W9 O38 157.0(3)
O40 W9 O38 84.2(3)
O41 W9 O33 173.5(4)
O35 W9 O33 72.5(3)
O32 W9 O33 73.4(3)
O40 W9 O33 82.8(3)
O38 W9 O33 84.3(3)
O5 Ni1 N4 175.3(4)
O5 Ni1 N3 93.4(4)
N4 Ni1 N3 84.6(4)
O5 Ni1 O1W 91.4(3)
N4 Ni1 O1W 93.2(4)
N3 Ni1 O1W 100.8(4)
O5 Ni1 O9 80.5(3)
N4 Ni1 O9 101.0(4)
N3 Ni1 O9 171.8(4)
O1W Ni1 O9 84.9(3)
O5 Ni1 O8 80.5(3)
N4 Ni1 O8 95.1(4)
N3 Ni1 O8 89.2(4)
O1W Ni1 O8 167.6(3)
O9 Ni1 O8 84.4(3)
O5 Ni1 Ni3 39.4(2)
N4 Ni1 Ni3 142.6(3)
N3 Ni1 Ni3 132.7(3)
O1W Ni1 Ni3 81.9(2)
O9 Ni1 Ni3 41.8(2)
O8 Ni1 Ni3 85.9(2)
O5 Ni1 Ni2 39.5(2)
N4 Ni1 Ni2 135.9(4)
N3 Ni1 Ni2 85.9(3)
O1W Ni1 Ni2 130.9(2)
O9 Ni1 Ni2 86.0(2)
O8 Ni1 Ni2 41.8(2)
Ni3 Ni1 Ni2 60.26(5)
O5 Ni2 O10 170.5(3)
O5 Ni2 O6 95.1(3)
O10 Ni2 O6 85.3(3)
O5 Ni2 O1 99.1(3)
O10 Ni2 O1 90.4(3)
O6 Ni2 O1 92.8(3)
O5 Ni2 O8 82.8(3)
O10 Ni2 O8 95.7(3)
O6 Ni2 O8 172.8(3)
O1 Ni2 O8 94.3(3)
O5 Ni2 O11 83.5(3)
O10 Ni2 O11 87.1(3)
O6 Ni2 O11 82.7(3)
O1 Ni2 O11 175.0(3)
O8 Ni2 O11 90.3(3)
O5 Ni2 Ni4 136.9(3)
O10 Ni2 Ni4 45.1(2)
O6 Ni2 Ni4 42.1(2)
O1 Ni2 Ni4 82.2(3)
O8 Ni2 Ni4 140.3(2)
O11 Ni2 Ni4 92.9(2)
O5 Ni2 Ni1 39.4(3)
O10 Ni2 Ni1 139.8(2)
O6 Ni2 Ni1 134.4(2)
O1 Ni2 Ni1 93.0(3)
O8 Ni2 Ni1 44.1(2)
O11 Ni2 Ni1 91.8(2)
Ni4 Ni2 Ni1 173.47(7)
O5 Ni2 Ni3 39.1(2)
O10 Ni2 Ni3 131.6(2)
O6 Ni2 Ni3 87.0(2)
O1 Ni2 Ni3 137.7(2)
O8 Ni2 Ni3 87.0(2)
O11 Ni2 Ni3 44.5(2)
Ni4 Ni2 Ni3 121.59(6)
Ni1 Ni2 Ni3 59.74(5)
O5 Ni2 Ni5 88.1(3)
O10 Ni2 Ni5 86.2(2)
O6 Ni2 Ni5 38.4(2)
O1 Ni2 Ni5 131.1(2)
O8 Ni2 Ni5 134.5(2)
O11 Ni2 Ni5 44.4(2)
Ni4 Ni2 Ni5 61.62(5)
Ni1 Ni2 Ni5 119.68(6)
Ni3 Ni2 Ni5 60.06(4)
O5 Ni3 O7 95.7(4)
O5 Ni3 O12 171.2(3)
O7 Ni3 O12 84.1(3)
O5 Ni3 O3 98.8(3)
O7 Ni3 O3 94.0(3)
O12 Ni3 O3 90.0(3)
O5 Ni3 O9 81.6(4)
O7 Ni3 O9 174.1(3)
O12 Ni3 O9 97.7(3)
O3 Ni3 O9 91.5(3)
O5 Ni3 O11 84.3(3)
O7 Ni3 O11 83.9(3)
O12 Ni3 O11 87.0(3)
O3 Ni3 O11 176.5(3)
O9 Ni3 O11 90.6(3)
O5 Ni3 Ni6 137.6(3)
O7 Ni3 Ni6 42.3(2)
O12 Ni3 Ni6 43.9(2)
O3 Ni3 Ni6 82.3(2)
O9 Ni3 Ni6 140.8(2)
O11 Ni3 Ni6 94.3(2)
O5 Ni3 Ni1 39.6(3)
O7 Ni3 Ni1 135.1(2)
O12 Ni3 Ni1 140.5(2)
O3 Ni3 Ni1 91.1(2)
O9 Ni3 Ni1 42.8(2)
O11 Ni3 Ni1 92.4(2)
Ni6 Ni3 Ni1 172.36(7)
O5 Ni3 Ni2 39.3(2)
O7 Ni3 Ni2 88.2(2)
O12 Ni3 Ni2 132.0(2)
O3 Ni3 Ni2 137.9(2)
O9 Ni3 Ni2 86.4(2)
O11 Ni3 Ni2 45.1(2)
Ni6 Ni3 Ni2 123.28(6)
Ni1 Ni3 Ni2 60.00(4)
O5 Ni3 Ni5 89.0(3)
O7 Ni3 Ni5 39.1(2)
O12 Ni3 Ni5 85.4(2)
O3 Ni3 Ni5 133.2(2)
O9 Ni3 Ni5 135.3(2)
O11 Ni3 Ni5 44.8(2)
Ni6 Ni3 Ni5 62.60(5)
Ni1 Ni3 Ni5 120.69(6)
Ni2 Ni3 Ni5 60.80(4)
O6 Ni4 N5 175.4(4)
O6 Ni4 N6 95.7(4)
N5 Ni4 N6 81.3(5)
O6 Ni4 O2 92.3(3)
N5 Ni4 O2 91.6(4)
N6 Ni4 O2 99.2(4)
O6 Ni4 O10 82.9(3)
N5 Ni4 O10 99.9(4)
N6 Ni4 O10 177.1(4)
O2 Ni4 O10 83.5(3)
O6 Ni4 O13 78.9(3)
N5 Ni4 O13 97.9(4)
N6 Ni4 O13 94.9(4)
O2 Ni4 O13 164.1(3)
O10 Ni4 O13 82.3(3)
O6 Ni4 Ni2 42.3(2)
N5 Ni4 Ni2 141.2(3)
N6 Ni4 Ni2 136.8(4)
O2 Ni4 Ni2 77.6(3)
O10 Ni4 Ni2 42.4(2)
O13 Ni4 Ni2 87.0(2)
O6 Ni4 Ni5 38.3(2)
N5 Ni4 Ni5 138.0(3)
N6 Ni4 Ni5 92.7(3)
O2 Ni4 Ni5 130.3(3)
O10 Ni4 Ni5 84.6(2)
O13 Ni4 Ni5 40.9(2)
Ni2 Ni4 Ni5 61.65(5)
O6 Ni5 O7 93.5(3)
O6 Ni5 O2W 96.0(4)
O7 Ni5 O2W 96.8(4)
O6 Ni5 O13 82.2(3)
O7 Ni5 O13 170.7(3)
O2W Ni5 O13 91.9(4)
O6 Ni5 O14 172.2(3)
O7 Ni5 O14 84.3(3)
O2W Ni5 O14 91.7(4)
O13 Ni5 O14 99.0(3)
O6 Ni5 O11 82.9(3)
O7 Ni5 O11 82.5(3)
O2W Ni5 O11 178.6(4)
O13 Ni5 O11 88.7(3)
O14 Ni5 O11 89.4(3)
O6 Ni5 Ni3 86.6(2)
O7 Ni5 Ni3 38.6(2)
O2W Ni5 Ni3 135.3(3)
O13 Ni5 Ni3 132.5(2)
O14 Ni5 Ni3 87.0(2)
O11 Ni5 Ni3 44.0(2)
O6 Ni5 Ni4 38.5(2)
O7 Ni5 Ni4 132.0(2)
O2W Ni5 Ni4 90.9(3)
O13 Ni5 Ni4 44.0(2)
O14 Ni5 Ni4 143.0(2)
O11 Ni5 Ni4 88.60(19)
Ni3 Ni5 Ni4 115.78(6)
O6 Ni5 Ni2 38.8(2)
O7 Ni5 Ni2 86.4(2)
O2W Ni5 Ni2 134.7(3)
O13 Ni5 Ni2 85.1(2)
O14 Ni5 Ni2 133.4(2)
O11 Ni5 Ni2 44.1(2)
Ni3 Ni5 Ni2 59.14(5)
Ni4 Ni5 Ni2 56.73(4)
O6 Ni5 Ni6 131.5(2)
O7 Ni5 Ni6 38.0(2)
O2W Ni5 Ni6 91.9(3)
O13 Ni5 Ni6 145.4(2)
O14 Ni5 Ni6 46.6(2)
O11 Ni5 Ni6 88.31(19)
Ni3 Ni5 Ni6 56.28(4)
Ni4 Ni5 Ni6 169.92(7)
Ni2 Ni5 Ni6 115.31(6)
O7 Ni6 N8 173.2(4)
O7 Ni6 O12 83.1(3)
N8 Ni6 O12 98.7(4)
O7 Ni6 O4 93.1(3)
N8 Ni6 O4 93.6(4)
O12 Ni6 O4 82.6(3)
O7 Ni6 N7 94.5(4)
N8 Ni6 N7 83.7(5)
O12 Ni6 N7 177.5(4)
O4 Ni6 N7 97.7(4)
O7 Ni6 O14 78.9(3)
N8 Ni6 O14 94.9(4)
O12 Ni6 O14 81.5(3)
O4 Ni6 O14 162.9(3)
N7 Ni6 O14 98.0(4)
O7 Ni6 Ni3 42.0(2)
N8 Ni6 Ni3 141.2(3)
O12 Ni6 Ni3 43.2(2)
O4 Ni6 Ni3 77.1(2)
N7 Ni6 Ni3 134.5(3)
O14 Ni6 Ni3 87.0(2)
O7 Ni6 Ni5 38.2(2)
N8 Ni6 Ni5 135.3(3)
O12 Ni6 Ni5 83.8(2)
O4 Ni6 Ni5 130.7(2)
N7 Ni6 Ni5 94.2(3)
O14 Ni6 Ni5 40.9(2)
Ni3 Ni6 Ni5 61.12(5)
O11 P1 O33 110.2(5)
O11 P1 O15 112.0(4)
O33 P1 O15 107.5(4)
O11 P1 O23 111.4(4)
O33 P1 O23 107.6(4)
O15 P1 O23 107.8(4)
C1 O1 Ni2 122.1(8)
Ni1 O1W H1 120.0
Ni1 O1W H2 120.0
H1 O1W H2 120.0
C1 O2 Ni4 126.6(8)
Ni5 O2W H3 118.2
Ni5 O2W H4 121.8
H3 O2W H4 120.0
C7 O3 Ni3 123.0(8)
C7 O4 Ni6 128.0(7)
Ni3 O5 Ni1 101.0(4)
Ni3 O5 Ni2 101.6(4)
Ni1 O5 Ni2 101.1(4)
Ni3 O5 H5A 116.6
Ni1 O5 H5A 116.9
Ni2 O5 H5A 116.9
Ni5 O6 Ni4 103.2(4)
Ni5 O6 Ni2 102.8(3)
Ni4 O6 Ni2 95.6(3)
Ni5 O6 H6A 117.4
Ni4 O6 H6A 117.4
Ni2 O6 H6A 117.2
Ni3 O7 Ni6 95.7(3)
Ni3 O7 Ni5 102.3(3)
Ni6 O7 Ni5 103.8(3)
Ni3 O7 H7A 117.3
Ni6 O7 H7A 117.4
Ni5 O7 H7A 117.1
W2 O8 Ni2 134.1(4)
W2 O8 Ni1 128.1(4)
Ni2 O8 Ni1 94.1(3)
W3 O9 Ni3 132.7(4)
W3 O9 Ni1 128.7(4)
Ni3 O9 Ni1 95.4(3)
W1 O10 Ni2 139.0(4)
W1 O10 Ni4 127.7(4)
Ni2 O10 Ni4 92.5(3)
P1 O11 Ni3 124.8(4)
P1 O11 Ni2 123.6(4)
Ni3 O11 Ni2 90.4(3)
P1 O11 Ni5 125.2(5)
Ni3 O11 Ni5 91.2(3)
Ni2 O11 Ni5 91.5(3)
W4 O12 Ni3 136.7(4)
W4 O12 Ni6 129.8(4)
Ni3 O12 Ni6 92.9(3)
W6 O13 Ni5 132.4(4)
W6 O13 Ni4 128.5(4)
Ni5 O13 Ni4 95.0(3)
W5 O14 Ni5 133.8(4)
W5 O14 Ni6 128.5(4)
Ni5 O14 Ni6 92.5(3)
P1 O15 W1 125.6(4)
P1 O15 W2 124.5(4)
W1 O15 W2 89.2(2)
P1 O15 W7 127.7(4)
W1 O15 W7 89.3(2)
W2 O15 W7 88.5(2)
W1 O16 W2 124.7(4)
W1 O17 W6 149.5(5)
W7 O19 W1 124.9(4)
W7 O20 W2 126.7(4)
W2 O21 W3 149.4(5)
P1 O23 W4 125.1(4)
P1 O23 W3 124.1(4)
W4 O23 W3 89.1(2)
P1 O23 W8 127.5(4)
W4 O23 W8 90.1(2)
W3 O23 W8 89.3(2)
W8 O24 W3 128.0(4)
W4 O26 W3 125.8(4)
W5 O28 W4 149.2(4)
W8 O29 W4 123.9(4)
W5 O30 W6 126.1(5)
W9 O32 W5 124.3(4)
P1 O33 W6 125.0(4)
P1 O33 W5 124.7(4)
W6 O33 W5 89.7(3)
P1 O33 W9 126.8(5)
W6 O33 W9 89.6(2)
W5 O33 W9 89.7(2)
W9 O35 W6 125.2(4)
W7 O37 W8 153.3(5)
W7 O38 W9 151.4(4)
W8 O40 W9 153.7(4)
C6 N1 C2 114.7(11)
C6 N1 H1C 107.8
C2 N1 H1C 108.4
C6 N1 H1D 109.2
C2 N1 H1D 108.8
H1C N1 H1D 107.7
C12 N2 C8 109.3(11)
C12 N2 H2C 109.9
C8 N2 H2C 110.8
C12 N2 H2D 110.0
C8 N2 H2D 108.6
H2C N2 H2D 108.2
C13 N3 Ni1 102.5(7)
C13 N3 H3C 110.3
Ni1 N3 H3C 111.0
C13 N3 H3D 112.3
Ni1 N3 H3D 111.4
H3C N3 H3D 109.1
C14 N4 Ni1 108.4(10)
C14 N4 H4C 108.7
Ni1 N4 H4C 110.2
C14 N4 H4D 109.7
Ni1 N4 H4D 111.0
H4C N4 H4D 108.8
C15 N5 Ni4 112.4(8)
C15 N5 H5C 109.7
Ni4 N5 H5C 109.8
C15 N5 H5D 108.0
Ni4 N5 H5D 108.7
H5C N5 H5D 108.2
C16 N6 Ni4 110.0(8)
C16 N6 H6C 110.5
Ni4 N6 H6C 110.3
C16 N6 H6D 107.6
Ni4 N6 H6D 109.9
H6C N6 H6D 108.5
C17 N7 Ni6 111.3(8)
C17 N7 H7C 106.4
Ni6 N7 H7C 109.6
C17 N7 H7D 111.5
Ni6 N7 H7D 109.8
H7C N7 H7D 108.2
C18 N8 Ni6 111.9(8)
C18 N8 H8C 97.7
Ni6 N8 H8C 107.1
C18 N8 H8D 123.0
Ni6 N8 H8D 108.0
H8C N8 H8D 107.5
O1 C1 O2 129.7(11)
O1 C1 C2 116.4(10)
O2 C1 C2 114.0(10)
C3 C2 N1 108.5(10)
C3 C2 C1 107.1(9)
N1 C2 C1 114.4(10)
C3 C2 H2E 108.9
N1 C2 H2E 108.9
C1 C2 H2E 108.9
C2 C3 C4 114.0(10)
C2 C3 H3E 108.8
C4 C3 H3E 108.8
C2 C3 H3F 108.8
C4 C3 H3F 108.8
H3E C3 H3F 107.7
C5 C4 C3 111.9(11)
C5 C4 H4E 109.2
C3 C4 H4E 109.2
C5 C4 H4F 109.2
C3 C4 H4F 109.2
H4E C4 H4F 107.9
C4 C5 C6 112.7(11)
C4 C5 H5E 109.0
C6 C5 H5E 109.0
C4 C5 H5F 109.0
C6 C5 H5F 109.0
H5E C5 H5F 107.8
N1 C6 C5 106.1(11)
N1 C6 H6E 110.5
C5 C6 H6E 110.5
N1 C6 H6F 110.5
C5 C6 H6F 110.5
H6E C6 H6F 108.7
O3 C7 O4 127.9(11)
O3 C7 C8 115.9(10)
O4 C7 C8 116.2(10)
N2 C8 C7 120.0(11)
N2 C8 C9 110.3(11)
C7 C8 C9 106.3(10)
N2 C8 H8E 106.5
C7 C8 H8E 106.5
C9 C8 H8E 106.5
C10 C9 C8 112.6(10)
C10 C9 H9E 109.1
C8 C9 H9E 109.1
C10 C9 H9F 109.1
C8 C9 H9F 109.1
H9E C9 H9F 107.8
C9 C10 C11 109.9(11)
C9 C10 H10E 109.7
C11 C10 H10E 109.7
C9 C10 H10F 109.7
C11 C10 H10F 109.7
H10E C10 H10F 108.2
C12 C11 C10 112.0(13)
C12 C11 H11E 109.2
C10 C11 H11E 109.2
C12 C11 H11F 109.2
C10 C11 H11F 109.2
H11E C11 H11F 107.9
C11 C12 N2 112.2(13)
C11 C12 H12E 109.2
N2 C12 H12E 109.2
C11 C12 H12F 109.2
N2 C12 H12F 109.2
H12E C12 H12F 107.9
N3 C13 C14 107.4(11)
N3 C13 H13E 110.2
C14 C13 H13E 110.2
N3 C13 H13F 110.2
C14 C13 H13F 110.2
H13E C13 H13F 108.5
N4 C14 C13 108.1(12)
N4 C14 H14E 110.1
C13 C14 H14E 110.1
N4 C14 H14F 110.1
C13 C14 H14F 110.1
H14E C14 H14F 108.4
N5 C15 C16 106.6(11)
N5 C15 H15E 110.4
C16 C15 H15E 110.4
N5 C15 H15F 110.4
C16 C15 H15F 110.4
H15E C15 H15F 108.6
N6 C16 C15 111.4(11)
N6 C16 H16E 109.4
C15 C16 H16E 109.4
N6 C16 H16F 109.4
C15 C16 H16F 109.4
H16E C16 H16F 108.0
N7 C17 C18 115.6(11)
N7 C17 H5 108.4
C18 C17 H5 108.4
N7 C17 H17E 108.4
C18 C17 H17E 108.4
H5 C17 H17E 107.4
N8 C18 C17 114.8(12)
N8 C18 H18E 108.6
C17 C18 H18E 108.6
N8 C18 H18F 108.6
C17 C18 H18F 108.6
H18E C18 H18F 107.5

loop_
_geom_bond_atom_site_label_1
_geom_bond_atom_site_label_2
_geom_bond_distance
W1 O18 1.710(8)
W1 O10 1.797(7)
W1 O16 1.883(7)
W1 O17 1.903(8)
W1 O19 2.002(8)
W1 O15 2.409(7)
W2 O22 1.744(7)
W2 O8 1.829(7)
W2 O21 1.873(7)
W2 O16 1.952(7)
W2 O20 1.991(8)
W2 O15 2.428(7)
W3 O25 1.727(8)
W3 O9 1.836(8)
W3 O26 1.912(7)
W3 O21 1.958(7)
W3 O24 2.016(8)
W3 O23 2.457(7)
W4 O27 1.707(7)
W4 O12 1.818(8)
W4 O26 1.910(7)
W4 O28 1.935(8)
W4 O29 1.993(8)
W4 O23 2.394(7)
W5 O31 1.739(8)
W5 O14 1.778(8)
W5 O28 1.895(7)
W5 O30 1.915(8)
W5 O32 2.049(7)
W5 O33 2.442(7)
W6 O34 1.756(8)
W6 O13 1.829(8)
W6 O17 1.930(8)
W6 O30 1.937(8)
W6 O35 2.020(8)
W6 O33 2.425(7)
W7 O36 1.729(8)
W7 O20 1.860(8)
W7 O37 1.893(7)
W7 O19 1.893(8)
W7 O38 1.910(8)
W7 O15 2.504(7)
W8 O39 1.721(8)
W8 O24 1.835(8)
W8 O37 1.906(7)
W8 O29 1.910(8)
W8 O40 1.913(8)
W8 O23 2.471(7)
W9 O41 1.689(9)
W9 O35 1.889(8)
W9 O32 1.891(7)
W9 O40 1.913(8)
W9 O38 1.937(8)
W9 O33 2.500(8)
Ni1 O5 1.998(10)
Ni1 N4 2.075(14)
Ni1 N3 2.076(11)
Ni1 O1W 2.091(9)
Ni1 O9 2.101(8)
Ni1 O8 2.156(8)
Ni1 Ni3 3.080(2)
Ni1 Ni2 3.088(2)
Ni2 O5 2.001(8)
Ni2 O10 2.018(8)
Ni2 O6 2.024(8)
Ni2 O1 2.035(8)
Ni2 O8 2.062(8)
Ni2 O11 2.191(8)
Ni2 Ni4 2.990(2)
Ni2 Ni3 3.096(2)
Ni2 Ni5 3.148(2)
Ni3 O5 1.992(8)
Ni3 O7 1.994(7)
Ni3 O12 2.033(8)
Ni3 O3 2.044(8)
Ni3 O9 2.062(8)
Ni3 O11 2.171(8)
Ni3 Ni6 2.968(2)
Ni3 Ni5 3.125(2)
Ni4 O6 2.013(8)
Ni4 N5 2.018(11)
Ni4 N6 2.054(12)
Ni4 O2 2.066(9)
Ni4 O10 2.119(8)
Ni4 O13 2.196(8)
Ni4 Ni5 3.147(2)
Ni5 O6 2.004(7)
Ni5 O7 2.019(7)
Ni5 O2W 2.032(10)
Ni5 O13 2.070(8)
Ni5 O14 2.078(8)
Ni5 O11 2.203(9)
Ni5 Ni6 3.169(2)
Ni6 O7 2.008(7)
Ni6 N8 2.059(12)
Ni6 O12 2.061(8)
Ni6 O4 2.091(8)
Ni6 N7 2.101(12)
Ni6 O14 2.304(8)
P1 O11 1.500(9)
P1 O33 1.549(8)
P1 O15 1.561(8)
P1 O23 1.570(7)
O1 C1 1.245(14)
O1W H1 0.9000
O1W H2 0.9000
O2 C1 1.271(14)
O2W H3 0.9001
O2W H4 0.8998
O3 C7 1.237(13)
O4 C7 1.251(13)
O5 H5A 0.9800
O6 H6A 0.9800
O7 H7A 0.9800
N1 C6 1.52(2)
N1 C2 1.545(16)
N1 H1C 0.8999
N1 H1D 0.8997
N2 C12 1.49(2)
N2 C8 1.505(18)
N2 H2C 0.9000
N2 H2D 0.8999
N3 C13 1.514(16)
N3 H3C 0.8998
N3 H3D 0.9001
N4 C14 1.49(2)
N4 H4C 0.9000
N4 H4D 0.9000
N5 C15 1.440(17)
N5 H5C 0.9000
N5 H5D 0.8999
N6 C16 1.425(19)
N6 H6C 0.8999
N6 H6D 0.8999
N7 C17 1.469(18)
N7 H7C 0.9001
N7 H7D 0.9002
N8 C18 1.473(18)
N8 H8C 0.9002
N8 H8D 0.8999
C1 C2 1.566(16)
C2 C3 1.483(16)
C2 H2E 0.9800
C3 C4 1.490(16)
C3 H3E 0.9700
C3 H3F 0.9700
C4 C5 1.447(17)
C4 H4E 0.9700
C4 H4F 0.9700
C5 C6 1.562(19)
C5 H5E 0.9700
C5 H5F 0.9700
C6 H6E 0.9700
C6 H6F 0.9700
C7 C8 1.508(17)
C8 C9 1.523(17)
C8 H8E 0.9800
C9 C10 1.474(15)
C9 H9E 0.9700
C9 H9F 0.9700
C10 C11 1.534(19)
C10 H10E 0.9700
C10 H10F 0.9700
C11 C12 1.48(2)
C11 H11E 0.9700
C11 H11F 0.9700
C12 H12E 0.9700
C12 H12F 0.9700
C13 C14 1.52(2)
C13 H13E 0.9700
C13 H13F 0.9700
C14 H14E 0.9700
C14 H14F 0.9700
C15 C16 1.490(8)
C15 H15E 0.9700
C15 H15F 0.9700
C16 H16E 0.9700
C16 H16F 0.9700
C17 C18 1.499(9)
C17 H5 0.9700
C17 H17E 0.9700
C18 H18E 0.9700
C18 H18F 0.9700

loop_
_platon_squeeze_void_nr
_platon_squeeze_void_average_x
_platon_squeeze_void_average_y
_platon_squeeze_void_average_z
_platon_squeeze_void_volume
_platon_squeeze_void_count_electrons
_platon_squeeze_void_content
1 0.000 0.000 -0.049 533 135 ' '
2 0.500 0.500 -0.074 533 135 ' '
